data_4038069
loop_
_publ_author_name
'Bhujanga Rao, Chitturi'
'Zhang, Ning'
'Hu, Jiana'
'Wang, Yu'
'Liang, Yongjiu'
'Zhang, Rui'
'Yuan, Jingwen'
'Dong, Dewen'

_publ_section_title
;
 Tf<sub>2</sub>O-Mediated Cyclization of
 \a-Acyl-\b-(2-aminopyridinyl)acrylamides: Access to N-Substituted
 4<i>H</i>-Pyrido[1,2-<i>a</i>]pyrimidin-4-imines.
;
_journal_issue 7
_journal_name_full 'The Journal of organic chemistry'
_journal_page_first 4695
_journal_page_last 4705
_journal_paper_doi 10.1021/acs.joc.9b03495
_journal_volume 85
_journal_year 2020
_chemical_formula_moiety 'C18 H17 N3 O2'
_chemical_formula_sum 'C18 H17 N3 O2'
_chemical_formula_weight 307.35
_space_group_crystal_system orthorhombic
_space_group_IT_number 61
_space_group_name_Hall '-P 2ac 2ab'
_space_group_name_H-M_alt 'P b c a'
_atom_sites_solution_hydrogens geom
_atom_sites_solution_primary direct
_atom_sites_solution_secondary difmap
_audit_creation_date 2019-05-10
_audit_creation_method
;
Olex2 1.2
(compiled 2018.05.29 svn.r3508 for OlexSys, GUI svn.r5506)
;
_cell_angle_alpha 90.00
_cell_angle_beta 90.00
_cell_angle_gamma 90.00
_cell_formula_units_Z 8
_cell_length_a 13.2254(3)
_cell_length_b 7.5242(2)
_cell_length_c 30.3701(8)
_cell_measurement_reflns_used 9918
_cell_measurement_temperature 190(2)
_cell_measurement_theta_max 66.616
_cell_measurement_theta_min 3.341
_cell_volume 3022.15(13)
_computing_cell_refinement 'SAINT v8.34A (Bruker, 2013)'
_computing_data_reduction 'SAINT v8.34A (Bruker, 2013)'
_computing_molecular_graphics 'Olex2 (Dolomanov et al., 2009)'
_computing_publication_material 'Olex2 (Dolomanov et al., 2009)'
_computing_structure_refinement 'XL (Sheldrick, 2008)'
_computing_structure_solution 'XS (Sheldrick, 2008)'
_diffrn_ambient_temperature 190.0
_diffrn_measured_fraction_theta_full 0.996
_diffrn_measured_fraction_theta_max 0.996
_diffrn_measurement_device_type 'CCD area detector'
_diffrn_measurement_method 'phi and omega scans'
_diffrn_radiation_monochromator graphite
_diffrn_radiation_type CuK\a
_diffrn_radiation_wavelength 1.54178
_diffrn_reflns_av_R_equivalents 0.0378
_diffrn_reflns_av_unetI/netI 0.0179
_diffrn_reflns_limit_h_max 15
_diffrn_reflns_limit_h_min -15
_diffrn_reflns_limit_k_max 8
_diffrn_reflns_limit_k_min -8
_diffrn_reflns_limit_l_max 34
_diffrn_reflns_limit_l_min -36
_diffrn_reflns_number 28485
_diffrn_reflns_theta_full 66.69
_diffrn_reflns_theta_max 66.69
_diffrn_reflns_theta_min 2.91
_diffrn_source 'fine-focus sealed tube'
_exptl_absorpt_coefficient_mu 0.730
_exptl_absorpt_correction_T_max 0.8678
_exptl_absorpt_correction_T_min 0.8163
_exptl_absorpt_correction_type multi-scan
_exptl_crystal_colour colourless
_exptl_crystal_colour_primary colourless
_exptl_crystal_density_diffrn 1.351
_exptl_crystal_density_method 'not measured'
_exptl_crystal_description block
_exptl_crystal_F_000 1296
_exptl_crystal_size_max 0.29
_exptl_crystal_size_mid 0.23
_exptl_crystal_size_min 0.2
_refine_diff_density_max 0.232
_refine_diff_density_min -0.188
_refine_diff_density_rms 0.043
_refine_ls_extinction_method none
_refine_ls_goodness_of_fit_ref 1.089
_refine_ls_hydrogen_treatment constr
_refine_ls_matrix_type full
_refine_ls_number_parameters 211
_refine_ls_number_reflns 2660
_refine_ls_number_restraints 0
_refine_ls_restrained_S_all 1.089
_refine_ls_R_factor_all 0.0403
_refine_ls_R_factor_gt 0.0372
_refine_ls_shift/su_max 0.001
_refine_ls_shift/su_mean 0.000
_refine_ls_structure_factor_coef Fsqd
_refine_ls_weighting_details 'calc w=1/[\s^2^(Fo^2^)+(0.0532P)^2^+0.9128P] where P=(Fo^2^+2Fc^2^)/3'
_refine_ls_weighting_scheme calc
_refine_ls_wR_factor_gt 0.0965
_refine_ls_wR_factor_ref 0.0998
_reflns_number_gt 2455
_reflns_number_total 2660
_reflns_threshold_expression >2sigma(I)
_cod_data_source_file jo9b03495_si_002.cif
_cod_data_source_block r
_cod_depositor_comments 'Adding full bibliography for 4038069.cif.'
_cod_database_code 4038069
_olex2_refinement_description
;
1. Fixed Uiso
 At 1.2 times of:
  All C(H) groups
 At 1.5 times of:
  All C(H,H,H) groups
2.a Aromatic/amide H refined with riding coordinates:
 C4(H4), C7(H7), C13(H13), C16(H16), C15(H15), C14(H14), C5(H5), C3(H3)
2.b Idealised Me refined as rotating group:
 C10(H10A,H10B,H10C), C1(H1A,H1B,H1C), C18(H18A,H18B,H18C)
;
_olex2_submission_special_instructions 'No special instructions were received'

loop_
_space_group_symop_id
_space_group_symop_operation_xyz
1 'x, y, z'
2 '-x+1/2, -y, z+1/2'
3 'x+1/2, -y+1/2, -z'
4 '-x, y+1/2, -z+1/2'
5 '-x, -y, -z'
6 'x-1/2, y, -z-1/2'
7 '-x-1/2, y-1/2, z'
8 'x, -y-1/2, z-1/2'

loop_
_atom_site_label
_atom_site_type_symbol
_atom_site_fract_x
_atom_site_fract_y
_atom_site_fract_z
_atom_site_U_iso_or_equiv
_atom_site_adp_type
_atom_site_occupancy
_atom_site_calc_flag
_atom_site_disorder_assembly
_atom_site_disorder_group
_atom_site_refinement_flags_posn
O1 O 0.36807(7) 0.63672(13) 0.61972(3) 0.0355(3) Uani 1 d . . .
O2 O 0.43468(7) 1.04928(12) 0.65965(3) 0.0325(2) Uani 1 d . . .
N1 N 0.61705(9) 0.90230(16) 0.53266(4) 0.0331(3) Uani 1 d . . .
N2 N 0.67271(8) 0.79285(14) 0.60225(3) 0.0257(3) Uani 1 d . . .
N3 N 0.56930(8) 0.76406(15) 0.66248(3) 0.0293(3) Uani 1 d . . .
C12 C 0.48323(10) 0.77280(18) 0.68956(4) 0.0280(3) Uani 1 d . . .
C11 C 0.57110(9) 0.78844(16) 0.62095(4) 0.0253(3) Uani 1 d . . .
C6 C 0.69089(10) 0.85728(17) 0.56040(4) 0.0277(3) Uani 1 d . . .
C4 C 0.75224(10) 0.73832(19) 0.62836(4) 0.0314(3) Uani 1 d . . .
H4 H 0.7384 0.6900 0.6566 0.038 Uiso 1 calc . . R
C8 C 0.49389(10) 0.81481(16) 0.58787(4) 0.0264(3) Uani 1 d . . .
C17 C 0.41588(10) 0.91689(18) 0.68952(4) 0.0274(3) Uani 1 d . . .
C7 C 0.52199(10) 0.87467(18) 0.54710(4) 0.0304(3) Uani 1 d . . .
H7 H 0.4690 0.8993 0.5269 0.036 Uiso 1 calc . . R
C2 C 0.87210(10) 0.82496(18) 0.57290(4) 0.0308(3) Uani 1 d . . .
C13 C 0.47092(11) 0.64142(19) 0.72141(4) 0.0342(3) Uani 1 d . . .
H13 H 0.5175 0.5455 0.7226 0.041 Uiso 1 calc . . R
C16 C 0.33577(10) 0.9211(2) 0.71904(4) 0.0324(3) Uani 1 d . . .
H16 H 0.2887 1.0164 0.7181 0.039 Uiso 1 calc . . R
C15 C 0.32412(11) 0.7868(2) 0.74986(5) 0.0369(3) Uani 1 d . . .
H15 H 0.2692 0.7905 0.7700 0.044 Uiso 1 calc . . R
C14 C 0.39190(12) 0.6479(2) 0.75144(5) 0.0387(3) Uani 1 d . . .
H14 H 0.3846 0.5571 0.7729 0.046 Uiso 1 calc . . R
C5 C 0.79285(10) 0.87449(18) 0.54700(4) 0.0311(3) Uani 1 d . . .
H5 H 0.8067 0.9227 0.5187 0.037 Uiso 1 calc . . R
C10 C 0.30388(11) 0.8610(2) 0.57252(5) 0.0399(4) Uani 1 d . . .
H10A H 0.2526 0.7765 0.5623 0.060 Uiso 1 calc . . GR
H10B H 0.3318 0.9254 0.5472 0.060 Uiso 1 calc . . GR
H10C H 0.2729 0.9456 0.5930 0.060 Uiso 1 calc . . GR
C3 C 0.84925(11) 0.75170(19) 0.61483(5) 0.0335(3) Uani 1 d . . .
H3 H 0.9024 0.7119 0.6334 0.040 Uiso 1 calc . . R
C1 C 0.98000(11) 0.8454(2) 0.55882(5) 0.0377(3) Uani 1 d . . .
H1A H 0.9823 0.8903 0.5285 0.057 Uiso 1 calc . . GR
H1B H 1.0140 0.7298 0.5603 0.057 Uiso 1 calc . . GR
H1C H 1.0143 0.9294 0.5784 0.057 Uiso 1 calc . . GR
C9 C 0.38770(10) 0.76153(18) 0.59567(4) 0.0285(3) Uani 1 d . . .
C18 C 0.37917(12) 1.2113(2) 0.66572(5) 0.0416(4) Uani 1 d . . .
H18A H 0.4044 1.3017 0.6452 0.062 Uiso 1 calc . . GR
H18B H 0.3879 1.2532 0.6960 0.062 Uiso 1 calc . . GR
H18C H 0.3073 1.1898 0.6600 0.062 Uiso 1 calc . . GR

loop_
_atom_site_aniso_label
_atom_site_aniso_U_11
_atom_site_aniso_U_22
_atom_site_aniso_U_33
_atom_site_aniso_U_23
_atom_site_aniso_U_13
_atom_site_aniso_U_12
O1 0.0358(5) 0.0343(5) 0.0363(5) 0.0020(4) -0.0029(4) -0.0050(4)
O2 0.0355(5) 0.0307(5) 0.0314(5) 0.0042(4) 0.0054(4) 0.0067(4)
N1 0.0341(6) 0.0389(7) 0.0264(6) 0.0047(5) -0.0033(5) 0.0009(5)
N2 0.0278(6) 0.0255(6) 0.0238(5) -0.0009(4) -0.0015(4) 0.0031(4)
N3 0.0303(6) 0.0327(6) 0.0250(5) 0.0021(4) -0.0015(4) 0.0043(5)
C12 0.0277(6) 0.0345(7) 0.0219(6) -0.0002(5) -0.0043(5) -0.0009(5)
C11 0.0275(6) 0.0207(6) 0.0278(6) -0.0014(5) -0.0007(5) 0.0029(5)
C6 0.0351(7) 0.0234(6) 0.0246(6) -0.0012(5) -0.0015(5) 0.0013(5)
C4 0.0329(7) 0.0337(7) 0.0275(6) 0.0016(5) -0.0045(6) 0.0050(6)
C8 0.0307(7) 0.0223(6) 0.0260(6) -0.0019(5) -0.0032(5) 0.0029(5)
C17 0.0286(6) 0.0310(7) 0.0225(6) -0.0010(5) -0.0034(5) -0.0025(5)
C7 0.0320(7) 0.0306(7) 0.0286(7) 0.0000(5) -0.0053(5) 0.0027(5)
C2 0.0332(7) 0.0253(6) 0.0339(7) -0.0064(5) 0.0005(6) 0.0004(5)
C13 0.0363(7) 0.0370(8) 0.0292(7) 0.0047(6) -0.0057(6) 0.0008(6)
C16 0.0292(7) 0.0379(8) 0.0301(7) -0.0045(6) -0.0003(5) -0.0021(6)
C15 0.0337(7) 0.0482(9) 0.0289(7) -0.0007(6) 0.0022(6) -0.0092(6)
C14 0.0411(8) 0.0458(8) 0.0293(7) 0.0104(6) -0.0028(6) -0.0086(7)
C5 0.0349(7) 0.0305(7) 0.0279(7) -0.0007(5) 0.0022(5) -0.0003(6)
C10 0.0317(7) 0.0437(8) 0.0442(8) 0.0026(7) -0.0039(6) 0.0049(6)
C3 0.0309(7) 0.0356(7) 0.0339(7) -0.0002(6) -0.0048(6) 0.0043(6)
C1 0.0332(8) 0.0375(8) 0.0424(8) -0.0031(6) 0.0028(6) -0.0020(6)
C9 0.0323(7) 0.0281(7) 0.0250(6) -0.0062(5) -0.0029(5) 0.0019(5)
C18 0.0441(8) 0.0344(8) 0.0462(8) 0.0069(7) 0.0074(7) 0.0118(6)

loop_
_atom_type_symbol
_atom_type_description
_atom_type_scat_dispersion_real
_atom_type_scat_dispersion_imag
_atom_type_scat_source
C C 0.0181 0.0091 'International Tables Vol C Tables 4.2.6.8 and 6.1.1.4'
H H 0.0000 0.0000 'International Tables Vol C Tables 4.2.6.8 and 6.1.1.4'
N N 0.0311 0.0180 'International Tables Vol C Tables 4.2.6.8 and 6.1.1.4'
O O 0.0492 0.0322 'International Tables Vol C Tables 4.2.6.8 and 6.1.1.4'

loop_
_geom_angle_atom_site_label_1
_geom_angle_atom_site_label_2
_geom_angle_atom_site_label_3
_geom_angle
_geom_angle_site_symmetry_1
_geom_angle_site_symmetry_3
_geom_angle_publ_flag
C17 O2 C18 116.09(10) . . ?
C6 N1 C7 116.01(11) . . ?
C6 N2 C11 121.76(10) . . ?
C4 N2 C11 118.14(10) . . ?
C4 N2 C6 120.03(11) . . ?
C11 N3 C12 125.96(11) . . ?
C17 C12 N3 123.34(12) . . ?
C13 C12 N3 117.89(12) . . ?
C13 C12 C17 118.36(12) . . ?
N3 C11 N2 113.92(11) . . ?
N3 C11 C8 133.94(12) . . ?
C8 C11 N2 112.13(10) . . ?
N1 C6 N2 122.89(12) . . ?
N1 C6 C5 119.54(12) . . ?
N2 C6 C5 117.58(12) . . ?
N2 C4 H4 119.1 . . ?
C3 C4 N2 121.80(12) . . ?
C3 C4 H4 119.1 . . ?
C11 C8 C9 121.45(11) . . ?
C7 C8 C11 118.80(12) . . ?
C7 C8 C9 119.45(12) . . ?
O2 C17 C12 116.57(11) . . ?
O2 C17 C16 123.34(12) . . ?
C16 C17 C12 120.09(12) . . ?
N1 C7 C8 126.75(12) . . ?
N1 C7 H7 116.6 . . ?
C8 C7 H7 116.6 . . ?
C5 C2 C3 117.41(13) . . ?
C5 C2 C1 122.69(13) . . ?
C3 C2 C1 119.90(13) . . ?
C12 C13 H13 119.3 . . ?
C14 C13 C12 121.31(13) . . ?
C14 C13 H13 119.3 . . ?
C17 C16 H16 119.8 . . ?
C15 C16 C17 120.30(13) . . ?
C15 C16 H16 119.8 . . ?
C16 C15 H15 119.9 . . ?
C14 C15 C16 120.28(13) . . ?
C14 C15 H15 119.9 . . ?
C13 C14 H14 120.2 . . ?
C15 C14 C13 119.57(13) . . ?
C15 C14 H14 120.2 . . ?
C6 C5 H5 118.6 . . ?
C2 C5 C6 122.82(12) . . ?
C2 C5 H5 118.6 . . ?
H10A C10 H10B 109.5 . . ?
H10A C10 H10C 109.5 . . ?
H10B C10 H10C 109.5 . . ?
C9 C10 H10A 109.5 . . ?
C9 C10 H10B 109.5 . . ?
C9 C10 H10C 109.5 . . ?
C4 C3 C2 120.26(13) . . ?
C4 C3 H3 119.9 . . ?
C2 C3 H3 119.9 . . ?
C2 C1 H1A 109.5 . . ?
C2 C1 H1B 109.5 . . ?
C2 C1 H1C 109.5 . . ?
H1A C1 H1B 109.5 . . ?
H1A C1 H1C 109.5 . . ?
H1B C1 H1C 109.5 . . ?
O1 C9 C8 120.49(12) . . ?
O1 C9 C10 120.31(13) . . ?
C8 C9 C10 119.19(12) . . ?
O2 C18 H18A 109.5 . . ?
O2 C18 H18B 109.5 . . ?
O2 C18 H18C 109.5 . . ?
H18A C18 H18B 109.5 . . ?
H18A C18 H18C 109.5 . . ?
H18B C18 H18C 109.5 . . ?

loop_
_geom_bond_atom_site_label_1
_geom_bond_atom_site_label_2
_geom_bond_distance
_geom_bond_site_symmetry_2
_geom_bond_publ_flag
O1 C9 1.2177(17) . ?
O2 C17 1.3700(16) . ?
O2 C18 1.4353(17) . ?
N1 C6 1.3334(17) . ?
N1 C7 1.3477(18) . ?
N2 C11 1.4593(16) . ?
N2 C6 1.3813(17) . ?
N2 C4 1.3797(16) . ?
N3 C12 1.4058(17) . ?
N3 C11 1.2749(17) . ?
C12 C17 1.4031(19) . ?
C12 C13 1.3925(19) . ?
C11 C8 1.4462(17) . ?
C6 C5 1.4146(19) . ?
C4 H4 0.9500 . ?
C4 C3 1.351(2) . ?
C8 C7 1.3689(19) . ?
C8 C9 1.4796(19) . ?
C17 C16 1.3883(19) . ?
C7 H7 0.9500 . ?
C2 C5 1.362(2) . ?
C2 C3 1.420(2) . ?
C2 C1 1.498(2) . ?
C13 H13 0.9500 . ?
C13 C14 1.388(2) . ?
C16 H16 0.9500 . ?
C16 C15 1.386(2) . ?
C15 H15 0.9500 . ?
C15 C14 1.378(2) . ?
C14 H14 0.9500 . ?
C5 H5 0.9500 . ?
C10 H10A 0.9800 . ?
C10 H10B 0.9800 . ?
C10 H10C 0.9800 . ?
C10 C9 1.5110(19) . ?
C3 H3 0.9500 . ?
C1 H1A 0.9800 . ?
C1 H1B 0.9800 . ?
C1 H1C 0.9800 . ?
C18 H18A 0.9800 . ?
C18 H18B 0.9800 . ?
C18 H18C 0.9800 . ?

loop_
_geom_torsion_atom_site_label_1
_geom_torsion_atom_site_label_2
_geom_torsion_atom_site_label_3
_geom_torsion_atom_site_label_4
_geom_torsion
_geom_torsion_site_symmetry_1
_geom_torsion_site_symmetry_2
_geom_torsion_site_symmetry_3
_geom_torsion_site_symmetry_4
_geom_torsion_publ_flag
O2 C17 C16 C15 -176.76(12) . . . . ?
N1 C6 C5 C2 -177.48(13) . . . . ?
N2 C11 C8 C7 -12.98(17) . . . . ?
N2 C11 C8 C9 160.74(11) . . . . ?
N2 C6 C5 C2 2.3(2) . . . . ?
N2 C4 C3 C2 0.6(2) . . . . ?
N3 C12 C17 O2 3.23(18) . . . . ?
N3 C12 C17 C16 -176.17(12) . . . . ?
N3 C12 C13 C14 175.33(12) . . . . ?
N3 C11 C8 C7 166.27(14) . . . . ?
N3 C11 C8 C9 -20.0(2) . . . . ?
C12 N3 C11 N2 172.82(12) . . . . ?
C12 N3 C11 C8 -6.4(2) . . . . ?
C12 C17 C16 C15 2.59(19) . . . . ?
C12 C13 C14 C15 0.0(2) . . . . ?
C11 N2 C6 N1 -7.11(19) . . . . ?
C11 N2 C6 C5 173.16(11) . . . . ?
C11 N2 C4 C3 -174.61(12) . . . . ?
C11 N3 C12 C17 -51.29(19) . . . . ?
C11 N3 C12 C13 136.25(14) . . . . ?
C11 C8 C7 N1 4.7(2) . . . . ?
C11 C8 C9 O1 -29.99(18) . . . . ?
C11 C8 C9 C10 151.54(12) . . . . ?
C6 N1 C7 C8 3.8(2) . . . . ?
C6 N2 C11 N3 -164.97(12) . . . . ?
C6 N2 C11 C8 14.44(16) . . . . ?
C6 N2 C4 C3 2.4(2) . . . . ?
C4 N2 C11 N3 11.99(17) . . . . ?
C4 N2 C11 C8 -168.60(11) . . . . ?
C4 N2 C6 N1 175.99(12) . . . . ?
C4 N2 C6 C5 -3.74(18) . . . . ?
C17 C12 C13 C14 2.5(2) . . . . ?
C17 C16 C15 C14 -0.1(2) . . . . ?
C7 N1 C6 N2 -2.59(19) . . . . ?
C7 N1 C6 C5 177.14(12) . . . . ?
C7 C8 C9 O1 143.69(13) . . . . ?
C7 C8 C9 C10 -34.78(18) . . . . ?
C13 C12 C17 O2 175.65(11) . . . . ?
C13 C12 C17 C16 -3.74(19) . . . . ?
C16 C15 C14 C13 -1.2(2) . . . . ?
C5 C2 C3 C4 -2.1(2) . . . . ?
C3 C2 C5 C6 0.6(2) . . . . ?
C1 C2 C5 C6 -179.25(13) . . . . ?
C1 C2 C3 C4 177.80(13) . . . . ?
C9 C8 C7 N1 -169.14(13) . . . . ?
C18 O2 C17 C12 -167.55(12) . . . . ?
C18 O2 C17 C16 11.83(18) . . . . ?
